data_1534938
loop_
_publ_author_name
'Sivaev, I.B.'
'Katser, S.B.'
'Solntsev, K.A.'
'Kuznetsov, N.T.'

_publ_section_title
;
 Some features of (B12 H11 S C N)2- anion. Crystal structure of cesium
 (thiocyanato)undecahydro(Ih-(1551)-delta20-closo)-dodeca borate Cs2 (B12
 H11 S C N)
;
_journal_name_full 'Zhurnal Neorganicheskoi Khimii'
_journal_page_first 807
_journal_page_last 810
_journal_volume 40
_journal_year 1995
_chemical_formula_sum 'C H11 B12 Cs2 N S'
_chemical_name_systematic 'Cs2 (B12 H11 (S C N))'
_space_group_IT_number 33
_symmetry_space_group_name_Hall 'P 2c -2n'
_symmetry_space_group_name_H-M 'P n a 21'
_cell_angle_alpha 90
_cell_angle_beta 90
_cell_angle_gamma 90
_cell_formula_units_Z 4
_cell_length_a 9.605
_cell_length_b 10.183
_cell_length_c 14.393
_cell_volume 1407.746
_citation_journal_id_ASTM ZNOKAQ
_cod_data_source_file Sivaev_ZNOKAQ_1995_1483.cif
_cod_data_source_block C1H11B12Cs2N1S1
_cod_original_formula_sum 'C1 H11 B12 Cs2 N1 S1'
_cod_database_code 1534938

loop_
_symmetry_equiv_pos_as_xyz
x,y,z
-x,-y,z+1/2
-x+1/2,y+1/2,z+1/2
x+1/2,-y+1/2,z

loop_
_atom_site_label
_atom_site_type_symbol
_atom_site_fract_x
_atom_site_fract_y
_atom_site_fract_z
_atom_site_occupancy
_atom_site_U_iso_or_equiv
H5 H-1 -0.394 -0.044 0.347 1 0.0
B1 B -0.2052 0.0125 0.349 1 0.0
H10 H-1 -0.328 -0.284 0.183 1 0.0
B2 B -0.237 -0.09 0.196 1 0.0
B4 B -0.117 -0.062 0.435 1 0.0
N1 N-3 -0.0367 0.292 0.325 1 0.0
B6 B -0.3054 -0.087 0.342 1 0.0
H4 H-1 -0.248 -0.031 0.602 1 0.0
B7 B -0.164 -0.22 0.203 1 0.0
S1 S-2 -0.2197 0.1973 0.346 1 0.0
H11 H-1 -0.182 -0.426 0.339 1 0.0
C1 C+4 -0.1087 0.2496 0.34 1 0.0
B12 B -0.1875 -0.3155 0.339 1 0.0
H2 H-1 -0.064 -0.016 0.186 1 0.0
Cs2 Cs+1 -0.4978 -0.0033 0.0904 1 0.0
B5 B -0.23 -0.076 0.494 1 0.0
B10 B -0.277 -0.239 0.438 1 0.0
B8 B -0.0874 -0.2117 0.354 1 0.0
H1 H-1 -0.261 -0.042 0.077 1 0.0
H8 H-1 -0.133 -0.273 0.585 1 0.0
H3 H-1 -0.07 0.006 0.518 1 0.0
H7 H-1 -0.011 -0.249 0.352 1 0.0
H9 H-1 -0.326 -0.281 0.496 1 0.0
Cs1 Cs+1 -0.3844 0.4583 0.3434 1 0.0
H6 H-1 -0.142 -0.263 0.096 1 0.0
B9 B -0.159 -0.221 0.5 1 0.0
B11 B -0.281 -0.223 0.253 1 0.0
B3 B -0.115 -0.08 0.24 1 0.0
